data_1540504
loop_
_publ_author_name
'Stoyko, Stanislav'
'Voss, Leonard'
'He, Hua'
'Bobev, Svilen'

_publ_section_title
;
 Synthesis, Crystal and Electronic Structures of the Pnictides AE3TrPn3
 (AE = Sr, Ba; Tr = Al, Ga; Pn = P, As)
;
_journal_issue 4
_journal_name_full Crystals
_journal_page_first 433
_journal_paper_doi 10.3390/cryst5040433
_journal_volume 5
_journal_year 2015
_chemical_formula_structural 'Ba3 Al P3'
_chemical_formula_sum 'Al Ba3 P3'
_chemical_formula_weight 531.91
_chemical_name_common 'Barium aluminum phosphide (3/1/3)'
_chemical_name_systematic 'Barium aluminum phosphide (3/1/3)'
_space_group_IT_number 64
_symmetry_cell_setting orthorhombic
_symmetry_space_group_name_Hall '-C 2ac 2'
_symmetry_space_group_name_H-M 'C m c e'
_atom_sites_solution_primary direct
_atom_sites_solution_secondary difmap
_audit_creation_method SHELXL-97
_cell_angle_alpha 90.00
_cell_angle_beta 90.00
_cell_angle_gamma 90.00
_cell_formula_units_Z 8
_cell_length_a 19.3572(14)
_cell_length_b 6.7433(5)
_cell_length_c 12.9707(10)
_cell_measurement_reflns_used 2433
_cell_measurement_temperature 200(2)
_cell_measurement_theta_max 29.82
_cell_measurement_theta_min 5.26
_cell_volume 1693.1(2)
_computing_cell_refinement 'SMART (Bruker, 2002)'
_computing_data_collection 'SMART (Bruker, 2002)'
_computing_data_reduction 'SAINT (Bruker, 2002)'
_computing_molecular_graphics 'SHELXTL (Sheldrick, 2008)'
_computing_publication_material 'SHELXTL (Sheldrick, 2008)'
_computing_structure_refinement 'SHELXL97 (Sheldrick, 2008)'
_computing_structure_solution 'SHELXS97 (Sheldrick, 2008)'
_diffrn_ambient_temperature 200(2)
_diffrn_measured_fraction_theta_full 0.999
_diffrn_measured_fraction_theta_max 0.999
_diffrn_measurement_device_type 'Bruker SMART CCD area-detector'
_diffrn_measurement_method '\f and \w'
_diffrn_radiation_monochromator graphite
_diffrn_radiation_source 'fine-focus sealed tube'
_diffrn_radiation_type MoK\a
_diffrn_radiation_wavelength 0.71073
_diffrn_reflns_av_R_equivalents 0.0494
_diffrn_reflns_av_sigmaI/netI 0.0250
_diffrn_reflns_limit_h_max 26
_diffrn_reflns_limit_h_min -26
_diffrn_reflns_limit_k_max 9
_diffrn_reflns_limit_k_min -9
_diffrn_reflns_limit_l_max 17
_diffrn_reflns_limit_l_min -17
_diffrn_reflns_number 11682
_diffrn_reflns_theta_full 29.56
_diffrn_reflns_theta_max 29.56
_diffrn_reflns_theta_min 2.10
_exptl_absorpt_coefficient_mu 14.369
_exptl_absorpt_correction_T_max 0.5641
_exptl_absorpt_correction_T_min 0.5220
_exptl_absorpt_correction_type multi-scan
_exptl_absorpt_process_details 'SADABS (Sheldrick, 2008)'
_exptl_crystal_colour grey
_exptl_crystal_density_diffrn 4.173
_exptl_crystal_density_method 'not measured'
_exptl_crystal_description block
_exptl_crystal_F_000 1808
_exptl_crystal_size_max 0.05
_exptl_crystal_size_mid 0.05
_exptl_crystal_size_min 0.05
_refine_diff_density_max 1.125
_refine_diff_density_min -1.102
_refine_diff_density_rms 0.228
_refine_ls_extinction_coef 0.000227(18)
_refine_ls_extinction_expression Fc^*^=kFc[1+0.001xFc^2^\l^3^/sin(2\q)]^-1/4^
_refine_ls_extinction_method SHELXL
_refine_ls_goodness_of_fit_ref 1.092
_refine_ls_matrix_type full
_refine_ls_number_parameters 37
_refine_ls_number_reflns 1223
_refine_ls_number_restraints 0
_refine_ls_restrained_S_all 1.092
_refine_ls_R_factor_all 0.0293
_refine_ls_R_factor_gt 0.0227
_refine_ls_shift/su_max 0.001
_refine_ls_shift/su_mean 0.000
_refine_ls_structure_factor_coef Fsqd
_refine_ls_weighting_details 'calc w=1/[\s^2^(Fo^2^)+(0.0149P)^2^+9.8169P] where P=(Fo^2^+2Fc^2^)/3'
_refine_ls_weighting_scheme calc
_refine_ls_wR_factor_gt 0.0441
_refine_ls_wR_factor_ref 0.0463
_reflns_number_gt 1054
_reflns_number_total 1223
_reflns_threshold_expression I>2\s(I)
_cod_data_source_file Ba3AlP3.cif
_cod_data_source_block Ba3AlP3
_cod_original_sg_symbol_Hall '-C 2bc 2'
_cod_original_sg_symbol_H-M 'C m c a'
_cod_database_code 1540504

loop_
_symmetry_equiv_pos_as_xyz
'x, y, z'
'-x, -y+1/2, z+1/2'
'-x, y+1/2, -z+1/2'
'x, -y, -z'
'x+1/2, y+1/2, z'
'-x+1/2, -y+1, z+1/2'
'-x+1/2, y+1, -z+1/2'
'x+1/2, -y+1/2, -z'
'-x, -y, -z'
'x, y-1/2, -z-1/2'
'x, -y-1/2, z-1/2'
'-x, y, z'
'-x+1/2, -y+1/2, -z'
'x+1/2, y, -z-1/2'
'x+1/2, -y, z-1/2'
'-x+1/2, y+1/2, z'

loop_
_atom_site_label
_atom_site_type_symbol
_atom_site_fract_x
_atom_site_fract_y
_atom_site_fract_z
_atom_site_U_iso_or_equiv
_atom_site_adp_type
_atom_site_occupancy
_atom_site_symmetry_multiplicity
_atom_site_calc_flag
_atom_site_refinement_flags
Ba1 Ba 0.0000 0.16393(5) 0.34465(3) 0.01431(10) Uani 1 2 d S
Ba2 Ba 0.175970(14) 0.31587(4) 0.130224(19) 0.01450(9) Uani 1 1 d .
Al Al 0.08219(9) 0.0000 0.0000 0.0132(4) Uani 1 2 d S
P1 P 0.0000 0.2020(2) 0.09298(12) 0.0139(3) Uani 1 2 d S
P2 P 0.34466(6) 0.31398(16) 0.11704(8) 0.0146(2) Uani 1 1 d .

loop_
_atom_site_aniso_label
_atom_site_aniso_U_11
_atom_site_aniso_U_22
_atom_site_aniso_U_33
_atom_site_aniso_U_23
_atom_site_aniso_U_13
_atom_site_aniso_U_12
Ba1 0.01440(18) 0.01469(17) 0.01386(17) -0.00016(13) 0.000 0.000
Ba2 0.01488(14) 0.01510(14) 0.01353(13) -0.00050(9) -0.00035(9) -0.00016(9)
Al 0.0135(9) 0.0124(9) 0.0135(8) -0.0006(7) 0.000 0.000
P1 0.0139(7) 0.0150(7) 0.0129(7) -0.0025(6) 0.000 0.000
P2 0.0135(5) 0.0156(5) 0.0145(5) 0.0010(4) 0.0022(4) -0.0002(4)

loop_
_atom_type_symbol
_atom_type_description
_atom_type_scat_dispersion_real
_atom_type_scat_dispersion_imag
_atom_type_scat_source
P P 0.1023 0.0942 'International Tables Vol C Tables 4.2.6.8 and 6.1.1.4'
Al Al 0.0645 0.0514 'International Tables Vol C Tables 4.2.6.8 and 6.1.1.4'
Ba Ba -0.3244 2.2819 'International Tables Vol C Tables 4.2.6.8 and 6.1.1.4'

loop_
_geom_angle_atom_site_label_1
_geom_angle_atom_site_label_2
_geom_angle_atom_site_label_3
_geom_angle
_geom_angle_site_symmetry_1
_geom_angle_site_symmetry_3
P2 Ba1 P2 138.90(4) 7_545 14_456
P2 Ba1 P1 105.43(2) 7_545 10_556
P2 Ba1 P1 105.43(2) 14_456 10_556
P2 Ba1 P1 97.44(2) 7_545 .
P2 Ba1 P1 97.44(2) 14_456 .
P1 Ba1 P1 109.06(4) 10_556 .
P2 Ba1 P1 76.46(2) 7_545 2
P2 Ba1 P1 76.46(2) 14_456 2
P1 Ba1 P1 91.12(4) 10_556 2
P1 Ba1 P1 159.825(13) . 2
P2 Ba1 Al 42.73(3) 7_545 10_566
P2 Ba1 Al 97.79(3) 14_456 10_566
P1 Ba1 Al 119.51(3) 10_556 10_566
P1 Ba1 Al 122.32(3) . 10_566
P1 Ba1 Al 41.81(3) 2 10_566
P2 Ba1 Al 97.79(3) 7_545 2
P2 Ba1 Al 42.73(3) 14_456 2
P1 Ba1 Al 119.51(3) 10_556 2
P1 Ba1 Al 122.32(3) . 2
P1 Ba1 Al 41.81(3) 2 2
Al Ba1 Al 55.37(5) 10_566 2
P2 Ba1 P1 70.05(2) 7_545 10_566
P2 Ba1 P1 70.05(2) 14_456 10_566
P1 Ba1 P1 152.87(5) 10_556 10_566
P1 Ba1 P1 98.07(4) . 10_566
P1 Ba1 P1 61.75(4) 2 10_566
Al Ba1 P1 39.29(2) 10_566 10_566
Al Ba1 P1 39.29(2) 2 10_566
P2 Ba1 Ba2 159.19(2) 7_545 3_545
P2 Ba1 Ba2 52.94(2) 14_456 3_545
P1 Ba1 Ba2 55.444(7) 10_556 3_545
P1 Ba1 Ba2 97.045(17) . 3_545
P1 Ba1 Ba2 94.430(17) 2 3_545
Al Ba1 Ba2 135.19(2) 10_566 3_545
Al Ba1 Ba2 86.95(3) 2 3_545
P1 Ba1 Ba2 122.343(9) 10_566 3_545
P2 Ba1 Ba2 52.94(2) 7_545 10_556
P2 Ba1 Ba2 159.19(2) 14_456 10_556
P1 Ba1 Ba2 55.444(7) 10_556 10_556
P1 Ba1 Ba2 97.045(17) . 10_556
P1 Ba1 Ba2 94.430(17) 2 10_556
Al Ba1 Ba2 86.95(3) 10_566 10_556
Al Ba1 Ba2 135.19(2) 2 10_556
P1 Ba1 Ba2 122.343(9) 10_566 10_556
Ba2 Ba1 Ba2 110.352(12) 3_545 10_556
P2 Ba1 Ba1 110.23(2) 7_545 10_556
P2 Ba1 Ba1 110.23(2) 14_456 10_556
P1 Ba1 Ba1 50.62(3) 10_556 10_556
P1 Ba1 Ba1 58.43(3) . 10_556
P1 Ba1 Ba1 141.74(3) 2 10_556
Al Ba1 Ba1 151.80(3) 10_566 10_556
Al Ba1 Ba1 151.80(3) 2 10_556
P1 Ba1 Ba1 156.50(3) 10_566 10_556
Ba2 Ba1 Ba1 65.732(6) 3_545 10_556
Ba2 Ba1 Ba1 65.732(6) 10_556 10_556
P2 Ba1 Ba1 80.58(2) 7_545 10_566
P2 Ba1 Ba1 80.58(2) 14_456 10_566
P1 Ba1 Ba1 158.49(3) 10_556 10_566
P1 Ba1 Ba1 49.44(3) . 10_566
P1 Ba1 Ba1 110.39(3) 2 10_566
Al Ba1 Ba1 79.131(8) 10_566 10_566
Al Ba1 Ba1 79.131(8) 2 10_566
P1 Ba1 Ba1 48.63(2) 10_566 10_566
Ba2 Ba1 Ba1 120.230(8) 3_545 10_566
Ba2 Ba1 Ba1 120.230(8) 10_556 10_566
Ba1 Ba1 Ba1 107.873(17) 10_556 10_566
Al Ba2 P2 121.67(3) . .
Al Ba2 P2 116.31(3) . 7_545
P2 Ba2 P2 99.94(3) . 7_545
Al Ba2 P2 42.98(2) . 13
P2 Ba2 P2 93.90(3) . 13
P2 Ba2 P2 159.28(3) 7_545 13
Al Ba2 P2 123.69(3) . 16
P2 Ba2 P2 96.83(3) . 16
P2 Ba2 P2 92.27(3) 7_545 16
P2 Ba2 P2 101.36(3) 13 16
Al Ba2 P2 42.51(2) . 16_545
P2 Ba2 P2 96.34(3) . 16_545
P2 Ba2 P2 91.82(3) 7_545 16_545
P2 Ba2 P2 71.26(3) 13 16_545
P2 Ba2 P2 165.31(4) 16 16_545
Al Ba2 P1 41.46(4) . .
P2 Ba2 P1 163.13(3) . .
P2 Ba2 P1 91.05(3) 7_545 .
P2 Ba2 P1 72.33(3) 13 .
P2 Ba2 P1 95.46(3) 16 .
P2 Ba2 P1 70.37(3) 16_545 .
Al Ba2 Ba1 87.32(3) . 10_566
P2 Ba2 Ba1 145.70(2) . 10_566
P2 Ba2 Ba1 79.92(2) 7_545 10_566
P2 Ba2 Ba1 97.19(2) 13 10_566
P2 Ba2 Ba1 49.17(2) 16 10_566
P2 Ba2 Ba1 117.96(2) 16_545 10_566
P1 Ba2 Ba1 48.75(3) . 10_566
Al Ba2 Ba2 88.258(9) . 4_565
P2 Ba2 Ba2 87.72(2) . 4_565
P2 Ba2 Ba2 143.33(2) 7_545 4_565
P2 Ba2 Ba2 51.91(2) 13 4_565
P2 Ba2 Ba2 51.093(19) 16 4_565
P2 Ba2 Ba2 123.17(2) 16_545 4_565
P1 Ba2 Ba2 91.07(3) . 4_565
Ba1 Ba2 Ba2 74.233(7) 10_566 4_565
Al Ba2 Ba2 139.143(14) . 7_545
P2 Ba2 Ba2 50.31(2) . 7_545
P2 Ba2 Ba2 49.64(2) 7_545 7_545
P2 Ba2 Ba2 141.71(2) 13 7_545
P2 Ba2 Ba2 96.723(19) 16 7_545
P2 Ba2 Ba2 96.673(19) 16_545 7_545
P1 Ba2 Ba2 139.10(3) . 7_545
Ba1 Ba2 Ba2 119.924(9) 10_566 7_545
Ba2 Ba2 Ba2 126.317(6) 4_565 7_545
Al Ba2 Ba2 82.14(2) . 16_545
P2 Ba2 Ba2 49.48(2) . 16_545
P2 Ba2 Ba2 94.32(2) 7_545 16_545
P2 Ba2 Ba2 82.99(2) 13 16_545
P2 Ba2 Ba2 146.31(2) 16 16_545
P2 Ba2 Ba2 47.16(2) 16_545 16_545
P1 Ba2 Ba2 117.38(3) . 16_545
Ba1 Ba2 Ba2 164.290(9) 10_566 16_545
Ba2 Ba2 Ba2 116.825(6) 4_565 16_545
Ba2 Ba2 Ba2 63.952(7) 7_545 16_545
Al Ba2 Ba2 148.887(12) . 16
P2 Ba2 Ba2 49.92(2) . 16
P2 Ba2 Ba2 94.66(2) 7_545 16
P2 Ba2 Ba2 106.05(2) 13 16
P2 Ba2 Ba2 47.22(2) 16 16
P2 Ba2 Ba2 146.26(2) 16_545 16
P1 Ba2 Ba2 142.35(3) . 16
Ba1 Ba2 Ba2 95.779(9) 10_566 16
Ba2 Ba2 Ba2 63.174(6) 4_565 16
Ba2 Ba2 Ba2 63.952(7) 7_545 16
Ba2 Ba2 Ba2 99.269(12) 16_545 16
P1 Al P1 97.66(8) 9 .
P1 Al P2 113.90(5) 9 16_545
P1 Al P2 111.31(4) . 16_545
P1 Al P2 111.31(4) 9 13
P1 Al P2 113.90(5) . 13
P2 Al P2 108.57(9) 16_545 13
P1 Al Ba2 172.17(6) 9 .
P1 Al Ba2 74.96(3) . .
P2 Al Ba2 71.90(4) 16_545 .
P2 Al Ba2 70.26(4) 13 .
P1 Al Ba2 74.96(3) 9 4
P1 Al Ba2 172.17(6) . 4
P2 Al Ba2 70.26(4) 16_545 4
P2 Al Ba2 71.90(4) 13 4
Ba2 Al Ba2 112.53(5) . 4
P1 Al Ba1 67.34(5) 9 10_556
P1 Al Ba1 76.91(5) . 10_556
P2 Al Ba1 63.94(3) 16_545 10_556
P2 Al Ba1 169.03(5) 13 10_556
Ba2 Al Ba1 112.654(10) . 10_556
Ba2 Al Ba1 97.518(9) 4 10_556
P1 Al Ba1 76.91(5) 9 2_554
P1 Al Ba1 67.34(5) . 2_554
P2 Al Ba1 169.03(5) 16_545 2_554
P2 Al Ba1 63.94(3) 13 2_554
Ba2 Al Ba1 97.518(9) . 2_554
Ba2 Al Ba1 112.654(9) 4 2_554
Ba1 Al Ba1 124.63(5) 10_556 2_554
Al P1 Al 82.34(8) . 9
Al P1 Ba1 132.14(5) . 10_566
Al P1 Ba1 132.14(5) 9 10_566
Al P1 Ba1 116.95(5) . .
Al P1 Ba1 116.95(5) 9 .
Ba1 P1 Ba1 79.94(4) 10_566 .
Al P1 Ba1 70.84(4) . 2_554
Al P1 Ba1 70.84(4) 9 2_554
Ba1 P1 Ba1 88.88(4) 10_566 2_554
Ba1 P1 Ba1 168.82(5) . 2_554
Al P1 Ba2 63.58(3) . .
Al P1 Ba2 145.82(6) 9 .
Ba1 P1 Ba2 75.80(2) 10_566 .
Ba1 P1 Ba2 83.13(3) . .
Ba1 P1 Ba2 94.19(3) 2_554 .
Al P1 Ba2 145.82(6) . 12
Al P1 Ba2 63.58(3) 9 12
Ba1 P1 Ba2 75.80(2) 10_566 12
Ba1 P1 Ba2 83.13(3) . 12
Ba1 P1 Ba2 94.19(3) 2_554 12
Ba2 P1 Ba2 150.18(5) . 12
Al P1 Ba1 63.80(4) . 10_556
Al P1 Ba1 63.80(4) 9 10_556
Ba1 P1 Ba1 152.87(5) 10_566 10_556
Ba1 P1 Ba1 72.93(3) . 10_556
Ba1 P1 Ba1 118.24(4) 2_554 10_556
Ba2 P1 Ba1 100.53(3) . 10_556
Ba2 P1 Ba1 100.53(3) 12 10_556
Al P2 Ba1 73.33(5) 13 14_556
Al P2 Ba2 127.85(5) 13 .
Ba1 P2 Ba2 158.16(4) 14_556 .
Al P2 Ba2 133.62(5) 13 7_545
Ba1 P2 Ba2 87.76(3) 14_556 7_545
Ba2 P2 Ba2 80.06(3) . 7_545
Al P2 Ba2 66.76(3) 13 13
Ba1 P2 Ba2 100.22(3) 14_556 13
Ba2 P2 Ba2 86.10(3) . 13
Ba2 P2 Ba2 159.61(4) 7_545 13
Al P2 Ba2 127.83(4) 13 16_545
Ba1 P2 Ba2 77.89(3) 14_556 16_545
Ba2 P2 Ba2 83.31(3) . 16_545
Ba2 P2 Ba2 86.53(3) 7_545 16_545
Ba2 P2 Ba2 76.99(2) 13 16_545
Al P2 Ba2 65.59(3) 13 16
Ba1 P2 Ba2 114.48(3) 14_556 16
Ba2 P2 Ba2 82.91(3) . 16
Ba2 P2 Ba2 86.12(3) 7_545 16
Ba2 P2 Ba2 107.06(3) 13 16
Ba2 P2 Ba2 165.31(4) 16_545 16

loop_
_geom_bond_atom_site_label_1
_geom_bond_atom_site_label_2
_geom_bond_distance
_geom_bond_site_symmetry_2
Ba1 P2 3.2112(12) 7_545
Ba1 P2 3.2112(12) 14_456
Ba1 P1 3.2182(16) 10_556
Ba1 P1 3.2744(16) .
Ba1 P1 3.3454(16) 2
Ba1 Al 3.4245(9) 10_566
Ba1 Al 3.4245(9) 2
Ba1 P1 3.7175(16) 10_566
Ba1 Ba2 4.1494(4) 3_545
Ba1 Ba2 4.1494(4) 10_556
Ba1 Ba1 4.1710(5) 10_556
Ba1 Ba1 4.1710(5) 10_566
Ba2 Al 3.2689(10) .
Ba2 P2 3.2699(12) .
Ba2 P2 3.3024(11) 7_545
Ba2 P2 3.3485(11) 13
Ba2 P2 3.3869(12) 16
Ba2 P2 3.4122(12) 16_545
Ba2 P1 3.5250(5) .
Ba2 Ba1 4.1494(4) 10_566
Ba2 Ba2 4.1927(6) 4_565
Ba2 Ba2 4.2271(6) 7_545
Ba2 Ba2 4.4252(4) 16_545
Ba2 Ba2 4.4252(4) 16
Al P1 2.4169(17) 9
Al P1 2.4169(17) .
Al P2 2.4255(15) 16_545
Al P2 2.4255(15) 13
Al Ba2 3.2689(10) 4
Al Ba1 3.4245(9) 10_556
Al Ba1 3.4245(9) 2_554
P1 Al 2.4169(17) 9
P1 Ba1 3.2182(16) 10_566
P1 Ba1 3.3455(16) 2_554
P1 Ba2 3.5250(5) 12
P1 Ba1 3.7175(16) 10_556
P2 Al 2.4255(15) 13
P2 Ba1 3.2112(12) 14_556
P2 Ba2 3.3024(11) 7_545
P2 Ba2 3.3485(11) 13
P2 Ba2 3.3869(12) 16_545
P2 Ba2 3.4122(12) 16
